data_4124678
loop_
_publ_author_name
'McCullough, J.D.'

_publ_section_title
;
 The crystal structure of selenium dioxide
;
_journal_name_full 'Journal of the American Chemical Society'
_journal_page_first 789
_journal_page_last 794
_journal_volume 59
_journal_year 1937
_chemical_formula_sum 'O2 Se'
_chemical_name_systematic 'Se O2'
_space_group_IT_number 135
_symmetry_space_group_name_Hall '-P 4c 2ab'
_symmetry_space_group_name_H-M 'P 42/m b c'
_cell_angle_alpha 90
_cell_angle_beta 90
_cell_angle_gamma 90
_cell_formula_units_Z 8
_cell_length_a 8.37
_cell_length_b 8.37
_cell_length_c 5.061
_cell_volume 354.558
_citation_journal_id_ASTM JACSAT
_cod_data_source_file McCullough_JACSAT_1937_1186.cif
_cod_data_source_block O2Se1
_cod_original_formula_sum 'O2 Se1'
_cod_database_code 4124678

loop_
_symmetry_equiv_pos_as_xyz
x,y,z
-y,x,z+1/2
-x,-y,z
y,-x,z+1/2
x+1/2,-y+1/2,-z
y+1/2,x+1/2,-z+1/2
-x+1/2,y+1/2,-z
-y+1/2,-x+1/2,-z+1/2
-x,-y,-z
y,-x,-z-1/2
x,y,-z
-y,x,-z-1/2
-x-1/2,y-1/2,z
-y-1/2,-x-1/2,z-1/2
x-1/2,-y-1/2,z
y-1/2,x-1/2,z-1/2

loop_
_atom_site_label
_atom_site_type_symbol
_atom_site_fract_x
_atom_site_fract_y
_atom_site_fract_z
_atom_site_occupancy
_atom_site_U_iso_or_equiv
O1 O-2 0.358 0.858 0.25 1 0.0
Se1 Se+4 0.133 0.207 0 1 0.0
O2 O-2 0.425 0.32 0 1 0.0
